data_7246786
loop_
_publ_author_name
'Prashanth, Jupally'
'Surov, Artem O.'
'Drozd, Ksenia V.'
'Perlovich, German L.'
'Balasubramanian, Sridhar'

_publ_section_title
;
 Polymorphs, cocrystal and hydrate of nilutamide
;
_journal_issue 24
_journal_name_full CrystEngComm
_journal_page_first 3501
_journal_page_last 3513
_journal_paper_doi 10.1039/D3CE00328K
_journal_volume 25
_journal_year 2023
_chemical_formula_moiety 'C12 H10 F3 N3 O4'
_chemical_formula_sum 'C12 H10 F3 N3 O4'
_chemical_formula_weight 317.23
_chemical_name_common 'Nilutamide Form IV'
_space_group_crystal_system monoclinic
_space_group_IT_number 14
_space_group_name_Hall '-P 2ybc'
_space_group_name_H-M_alt 'P 1 21/c 1'
_atom_sites_solution_hydrogens mixed
_audit_creation_method SHELXL-2019/2
_audit_update_record
;
2023-03-28 deposited with the CCDC.	2023-05-12 downloaded from the CCDC.
;
_cell_angle_alpha 90
_cell_angle_beta 100.837(5)
_cell_angle_gamma 90
_cell_formula_units_Z 12
_cell_length_a 12.2681(13)
_cell_length_b 34.536(4)
_cell_length_c 9.8498(13)
_cell_measurement_reflns_used 6088
_cell_measurement_temperature 100(2)
_cell_measurement_theta_max 20.85
_cell_measurement_theta_min 2.36
_cell_volume 4098.8(8)
_computing_cell_refinement '<i>SAINT</i> (Bruker, 2016)'
_computing_data_collection '<i>APEX3</i> (Bruker, 2016)'
_computing_data_reduction 'Bruker SAINT'
_computing_molecular_graphics 'DIAMOND (Brandenburg & Putz, 2005)'
_computing_publication_material 'Bruker SHELXTL'
_computing_structure_refinement 'SHELXL-2018/3 (Sheldrick, 2018)'
_computing_structure_solution 'SHELXT 2018/2 (Sheldrick, 2018)'
_diffrn_ambient_temperature 100(2)
_diffrn_measured_fraction_theta_full 0.999
_diffrn_measured_fraction_theta_max 0.995
_diffrn_measurement_device_type 'Bruker D8 QUEST PHOTON-100'
_diffrn_measurement_method '\w and \f'
_diffrn_radiation_type MoK\a
_diffrn_radiation_wavelength 0.71073
_diffrn_reflns_av_R_equivalents 0.1402
_diffrn_reflns_av_unetI/netI 0.1628
_diffrn_reflns_Laue_measured_fraction_full 0.999
_diffrn_reflns_Laue_measured_fraction_max 0.995
_diffrn_reflns_limit_h_max 15
_diffrn_reflns_limit_h_min -15
_diffrn_reflns_limit_k_max 42
_diffrn_reflns_limit_k_min -42
_diffrn_reflns_limit_l_max 12
_diffrn_reflns_limit_l_min -11
_diffrn_reflns_number 51343
_diffrn_reflns_point_group_measured_fraction_full 0.999
_diffrn_reflns_point_group_measured_fraction_max 0.995
_diffrn_reflns_theta_full 25.242
_diffrn_reflns_theta_max 26.250
_diffrn_reflns_theta_min 2.061
_exptl_absorpt_coefficient_mu 0.143
_exptl_absorpt_correction_T_max 0.7459
_exptl_absorpt_correction_T_min 0.5894
_exptl_absorpt_correction_type multi-scan
_exptl_absorpt_process_details
;
 SADABS 2016/2: Krause, L., Herbst-Irmer, R., Sheldrick G.M. & Stalke D.,
 J. Appl. Cryst. 48 (2015) 3-10
;
_exptl_crystal_colour colorless
_exptl_crystal_density_diffrn 1.542
_exptl_crystal_description block
_exptl_crystal_F_000 1944
_exptl_crystal_size_max 0.260
_exptl_crystal_size_mid 0.220
_exptl_crystal_size_min 0.160
_refine_diff_density_max 0.292
_refine_diff_density_min -0.300
_refine_diff_density_rms 0.065
_refine_ls_extinction_coef 0.0076(7)
_refine_ls_extinction_expression Fc^*^=kFc[1+0.001xFc^2^\l^3^/sin(2\q)]^-1/4^
_refine_ls_extinction_method 'SHELXL-2019/2 (Sheldrick 2019)'
_refine_ls_goodness_of_fit_ref 1.031
_refine_ls_hydrogen_treatment mixed
_refine_ls_matrix_type full
_refine_ls_number_parameters 659
_refine_ls_number_reflns 8236
_refine_ls_number_restraints 10
_refine_ls_restrained_S_all 1.038
_refine_ls_R_factor_all 0.2044
_refine_ls_R_factor_gt 0.0732
_refine_ls_shift/su_max 0.000
_refine_ls_shift/su_mean 0.000
_refine_ls_structure_factor_coef Fsqd
_refine_ls_weighting_details 'w=1/[\s^2^(Fo^2^)+(0.0680P)^2^+0.9056P] where P=(Fo^2^+2Fc^2^)/3'
_refine_ls_weighting_scheme calc
_refine_ls_wR_factor_gt 0.1279
_refine_ls_wR_factor_ref 0.1750
_reflns_Friedel_coverage 0.000
_reflns_number_gt 3765
_reflns_number_total 8236
_reflns_threshold_expression 'I > 2\s(I)'
_cod_data_source_file d3ce00328k2.cif
_cod_data_source_block KB426_0m
_cod_depositor_comments 'Adding full bibliography for 7246786--7246789.cif.'
_cod_original_cell_volume 4098.9(8)
_cod_original_sg_symbol_H-M 'P 21/c'
_cod_database_code 7246786
_shelx_shelxl_version_number 2019/2
_shelx_space_group_comment
;
The symmetry employed for this shelxl refinement is uniquely defined
by the following loop, which should always be used as a source of
symmetry information in preference to the above space-group names.
They are only intended as comments.
;
_shelx_estimated_absorpt_t_min 0.964
_shelx_estimated_absorpt_t_max 0.978

loop_
_space_group_symop_operation_xyz
'x, y, z'
'-x, y+1/2, -z+1/2'
'-x, -y, -z'
'x, -y-1/2, z-1/2'

loop_
_atom_site_label
_atom_site_type_symbol
_atom_site_fract_x
_atom_site_fract_y
_atom_site_fract_z
_atom_site_U_iso_or_equiv
_atom_site_adp_type
_atom_site_occupancy
_atom_site_site_symmetry_order
_atom_site_calc_flag
_atom_site_refinement_flags_posn
_atom_site_refinement_flags_adp
_atom_site_refinement_flags_occupancy
_atom_site_disorder_assembly
_atom_site_disorder_group
C1A C 0.9627(3) 0.69222(13) 0.0728(4) 0.0299(10) Uani 1 1 d . . . . .
C2A C 0.8944(3) 0.66306(14) 0.0115(4) 0.0365(11) Uani 1 1 d . . . . .
H2A H 0.923276 0.642829 -0.036712 0.044 Uiso 1 1 calc R U . . .
C3A C 0.7835(3) 0.66343(13) 0.0206(4) 0.0349(11) Uani 1 1 d . . . . .
H3A H 0.735392 0.643413 -0.020980 0.042 Uiso 1 1 calc R U . . .
C4A C 0.7432(3) 0.69300(12) 0.0904(4) 0.0277(10) Uani 1 1 d . . . . .
C5A C 0.8108(3) 0.72318(13) 0.1488(4) 0.0309(11) Uani 1 1 d . . . . .
C6A C 0.9219(3) 0.72231(13) 0.1403(4) 0.0305(10) Uani 1 1 d . . . . .
H6A H 0.970014 0.742419 0.180936 0.037 Uiso 1 1 calc R U . . .
C7A C 0.7674(3) 0.75744(14) 0.2160(5) 0.0432(12) Uani 1 1 d . . . . .
C8A C 1.1519(3) 0.66496(15) 0.1490(4) 0.0374(12) Uani 1 1 d . . . . .
C9A C 1.2533(3) 0.69984(13) 0.0100(4) 0.0311(11) Uani 1 1 d . . . . .
C10A C 1.1311(3) 0.71141(13) -0.0216(4) 0.0320(11) Uani 1 1 d . . . . .
C11A C 1.2868(3) 0.68095(13) -0.1144(4) 0.0346(11) Uani 1 1 d . . . . .
H11A H 1.236368 0.659427 -0.146106 0.052 Uiso 1 1 calc R U . . .
H11B H 1.362897 0.671140 -0.089036 0.052 Uiso 1 1 calc R U . . .
H11C H 1.282959 0.700037 -0.188801 0.052 Uiso 1 1 calc R U . . .
C12A C 1.3241(3) 0.73502(14) 0.0604(5) 0.0539(14) Uani 1 1 d . . . . .
H12A H 1.320326 0.753647 -0.015407 0.081 Uiso 1 1 calc R U . . .
H12B H 1.401305 0.726904 0.091825 0.081 Uiso 1 1 calc R U . . .
H12C H 1.296409 0.747156 0.137181 0.081 Uiso 1 1 calc R U . . .
O1A O 0.5610(2) 0.68353(11) -0.0071(4) 0.0584(10) Uani 1 1 d . . . . .
O2A O 0.5999(2) 0.69669(10) 0.2118(4) 0.0511(9) Uani 1 1 d . . . . .
O3A O 1.1232(2) 0.64148(10) 0.2279(3) 0.0465(9) Uani 1 1 d . . . . .
O4A O 1.0880(2) 0.73404(9) -0.1093(3) 0.0423(8) Uani 1 1 d . . . . .
F1A F 0.66784(19) 0.76910(8) 0.1499(3) 0.0543(8) Uani 1 1 d . . . . .
F2A F 0.7592(2) 0.75106(9) 0.3471(3) 0.0644(9) Uani 1 1 d . . . . .
F3A F 0.8349(2) 0.78835(8) 0.2175(3) 0.0637(9) Uani 1 1 d . . . . .
N1B N 0.4694(3) 0.59131(11) 0.7584(4) 0.0374(9) Uani 1 1 d . . . . .
N2B N 0.8509(2) 0.62743(10) 0.5415(3) 0.0288(9) Uani 1 1 d . . . . .
N3B N 0.9606(3) 0.63331(10) 0.3891(4) 0.0312(9) Uani 1 1 d . . . . .
H3NB H 0.984(3) 0.6360(12) 0.311(4) 0.037 Uiso 1 1 d . U . . .
C1B C 0.7530(3) 0.61938(12) 0.5953(4) 0.0271(10) Uani 1 1 d . . . . .
C2B C 0.7603(3) 0.59502(12) 0.7069(4) 0.0324(11) Uani 1 1 d . . . . .
H2B H 0.829216 0.583489 0.746565 0.039 Uiso 1 1 calc R U . . .
C3B C 0.6664(3) 0.58743(13) 0.7611(4) 0.0327(11) Uani 1 1 d . . . . .
H3B H 0.670993 0.571208 0.839846 0.039 Uiso 1 1 calc R U . . .
C4B C 0.5662(3) 0.60347(12) 0.7006(4) 0.0294(10) Uani 1 1 d . . . . .
C5B C 0.5578(3) 0.62859(13) 0.5890(4) 0.0308(11) Uani 1 1 d . . . . .
C6B C 0.6532(3) 0.63681(12) 0.5376(4) 0.0296(10) Uani 1 1 d . . . . .
H6B H 0.650097 0.654404 0.462800 0.036 Uiso 1 1 calc R U . . .
C7B C 0.4525(3) 0.64896(15) 0.5274(5) 0.0392(12) Uani 1 1 d . . . . .
C8B C 0.8556(3) 0.62667(12) 0.3967(4) 0.0284(10) Uani 1 1 d . . . . .
C9B C 1.0339(3) 0.64016(13) 0.5211(4) 0.0289(11) Uani 1 1 d . . . . .
C10B C 0.9552(3) 0.63332(12) 0.6200(5) 0.0302(10) Uani 1 1 d . . . . .
C11B C 1.1293(3) 0.61127(14) 0.5487(4) 0.0411(12) Uani 1 1 d . . . . .
H11D H 1.099401 0.584933 0.547954 0.062 Uiso 1 1 calc R U . . .
H11E H 1.175525 0.616602 0.639233 0.062 Uiso 1 1 calc R U . . .
H11F H 1.174232 0.613669 0.476790 0.062 Uiso 1 1 calc R U . . .
C12B C 1.0742(3) 0.68224(14) 0.5321(4) 0.0425(12) Uani 1 1 d . . . . .
H12D H 1.127219 0.686259 0.470441 0.064 Uiso 1 1 calc R U . . .
H12E H 1.110370 0.687734 0.627573 0.064 Uiso 1 1 calc R U . . .
H12F H 1.010668 0.699641 0.505338 0.064 Uiso 1 1 calc R U . . .
N1A N 0.6255(3) 0.69119(11) 0.0989(5) 0.0412(10) Uani 1 1 d . . . . .
N2A N 1.0784(2) 0.69092(10) 0.0670(3) 0.0323(9) Uani 1 1 d . . . . .
N3A N 1.2528(3) 0.67178(12) 0.1202(4) 0.0378(10) Uani 1 1 d . . . . .
H3NA H 1.309(4) 0.6584(15) 0.146(5) 0.059(16) Uiso 1 1 d . . . . .
O1B O 0.4818(2) 0.58857(10) 0.8849(4) 0.0522(9) Uani 1 1 d . . . . .
O2B O 0.3850(2) 0.58325(10) 0.6790(3) 0.0509(9) Uani 1 1 d . . . . .
O3B O 0.7756(2) 0.62074(9) 0.3068(3) 0.0360(7) Uani 1 1 d . . . . .
O4B O 0.9800(2) 0.63293(9) 0.7450(3) 0.0374(8) Uani 1 1 d . . . . .
F1B F 0.39702(18) 0.66151(8) 0.6235(2) 0.0494(7) Uani 1 1 d . . . . .
F2B F 0.38225(19) 0.62667(9) 0.4404(2) 0.0525(8) Uani 1 1 d . . . . .
F3B F 0.47198(19) 0.68014(8) 0.4543(3) 0.0554(8) Uani 1 1 d . . . . .
C1C C 0.2890(3) 0.55456(12) 0.1582(4) 0.0282(10) Uani 1 1 d . . . . .
C2C C 0.2344(3) 0.57246(12) 0.0388(4) 0.0313(11) Uani 1 1 d . . . . .
H2C H 0.275416 0.585132 -0.020975 0.038 Uiso 1 1 calc R U . . .
C3C C 0.1208(3) 0.57176(12) 0.0074(4) 0.0310(10) Uani 1 1 d . . . . .
H3C H 0.082295 0.584200 -0.073595 0.037 Uiso 1 1 calc R U . . .
C4C C 0.0627(3) 0.55282(12) 0.0948(4) 0.0273(10) Uani 1 1 d . . . . .
C5C C 0.1152(3) 0.53458(12) 0.2147(4) 0.0263(10) Uani 1 1 d . . . . .
C6C C 0.2297(3) 0.53591(12) 0.2463(4) 0.0318(11) Uani 1 1 d . . . . .
H6C H 0.268154 0.524040 0.328469 0.038 Uiso 1 1 calc R U . . .
C7C C 0.0546(3) 0.51362(16) 0.3106(5) 0.0404(12) Uani 1 1 d D . . . .
C8C C 0.4710(3) 0.52235(14) 0.2321(4) 0.0301(10) Uani 1 1 d . . . . .
C9C C 0.5913(3) 0.53468(13) 0.2542(4) 0.0292(10) Uani 1 1 d . . . . .
C10C C 0.4746(3) 0.58829(14) 0.1908(4) 0.0295(10) Uani 1 1 d . . . . .
C11C C 0.6479(3) 0.51451(14) 0.1476(5) 0.0426(12) Uani 1 1 d . . . . .
H11G H 0.606868 0.520099 0.054366 0.064 Uiso 1 1 calc R U . . .
H11H H 0.648944 0.486491 0.163528 0.064 Uiso 1 1 calc R U . . .
H11I H 0.724221 0.524023 0.156677 0.064 Uiso 1 1 calc R U . . .
C12C C 0.6488(3) 0.52645(14) 0.4010(4) 0.0470(13) Uani 1 1 d . . . . .
H12G H 0.648526 0.498496 0.418054 0.070 Uiso 1 1 calc R U . . .
H12H H 0.609494 0.539756 0.465378 0.070 Uiso 1 1 calc R U . . .
H12I H 0.725526 0.535758 0.414748 0.070 Uiso 1 1 calc R U . . .
N1C N -0.0586(3) 0.55175(14) 0.0535(4) 0.0388(10) Uani 1 1 d D . . . .
N2C N 0.4067(2) 0.55465(10) 0.1918(3) 0.0275(8) Uani 1 1 d . . . . .
N3C N 0.5791(3) 0.57613(11) 0.2260(4) 0.0338(10) Uani 1 1 d . . . . .
H3NC H 0.632(3) 0.5918(12) 0.246(4) 0.030(12) Uiso 1 1 d . . . . .
O3C O 0.4369(2) 0.49005(9) 0.2469(3) 0.0403(8) Uani 1 1 d . . . . .
O4C O 0.4389(2) 0.62031(9) 0.1629(3) 0.0345(7) Uani 1 1 d . . . . .
F1C F 0.0044(8) 0.5355(3) 0.3874(9) 0.071(3) Uani 0.566(6) 1 d D . P A 1
F2C F 0.0302(5) 0.47779(16) 0.2776(6) 0.0469(16) Uani 0.566(6) 1 d D . P A 1
F3C F 0.1214(4) 0.5120(2) 0.4423(5) 0.0477(17) Uani 0.566(6) 1 d D . P A 1
O1C O -0.1089(4) 0.5774(2) -0.0001(8) 0.052(2) Uani 0.566(6) 1 d D . P A 1
O2C O -0.0988(4) 0.51711(16) 0.0615(5) 0.0410(19) Uani 0.566(6) 1 d D . P A 1
F11 F -0.0389(6) 0.5310(3) 0.3264(9) 0.031(2) Uani 0.434(6) 1 d D . P A 2
F21 F -0.0410(6) 0.4944(2) 0.2339(6) 0.043(2) Uani 0.434(6) 1 d D . P A 2
F31 F 0.1115(6) 0.4844(3) 0.3745(9) 0.055(3) Uani 0.434(6) 1 d D . P A 2
O11 O -0.1059(6) 0.5458(3) -0.0584(8) 0.048(3) Uani 0.434(6) 1 d D . P A 2
O21 O -0.1074(5) 0.5689(2) 0.1440(8) 0.053(3) Uani 0.434(6) 1 d D . P A 2

loop_
_atom_site_aniso_label
_atom_site_aniso_U_11
_atom_site_aniso_U_22
_atom_site_aniso_U_33
_atom_site_aniso_U_23
_atom_site_aniso_U_13
_atom_site_aniso_U_12
C1A 0.017(2) 0.045(3) 0.027(2) 0.000(2) 0.0020(18) 0.009(2)
C2A 0.030(2) 0.046(3) 0.033(3) -0.008(2) 0.004(2) 0.006(2)
C3A 0.025(2) 0.039(3) 0.039(3) -0.005(2) 0.000(2) 0.000(2)
C4A 0.020(2) 0.036(3) 0.027(2) 0.003(2) 0.0020(18) 0.005(2)
C5A 0.020(2) 0.041(3) 0.031(2) -0.003(2) 0.0023(18) 0.009(2)
C6A 0.023(2) 0.039(3) 0.028(2) -0.001(2) 0.0016(18) 0.001(2)
C7A 0.025(3) 0.046(3) 0.058(4) -0.012(3) 0.008(2) 0.000(2)
C8A 0.023(2) 0.062(4) 0.025(3) 0.001(2) 0.002(2) 0.012(2)
C9A 0.022(2) 0.039(3) 0.031(3) -0.001(2) 0.0024(18) 0.003(2)
C10A 0.024(2) 0.037(3) 0.034(3) -0.003(2) 0.001(2) 0.003(2)
C11A 0.027(2) 0.047(3) 0.030(3) 0.001(2) 0.0058(19) 0.003(2)
C12A 0.025(2) 0.055(4) 0.079(4) -0.022(3) 0.003(2) -0.002(2)
O1A 0.0209(17) 0.084(3) 0.065(2) -0.003(2) -0.0048(17) -0.0075(17)
O2A 0.0390(19) 0.062(2) 0.059(2) 0.0010(18) 0.0266(17) 0.0012(16)
O3A 0.0339(17) 0.069(2) 0.040(2) 0.0169(18) 0.0164(15) 0.0122(16)
O4A 0.0274(16) 0.045(2) 0.054(2) 0.0099(17) 0.0071(15) 0.0053(15)
F1A 0.0282(14) 0.0481(18) 0.086(2) -0.0072(15) 0.0093(13) 0.0118(12)
F2A 0.0607(18) 0.085(2) 0.0513(19) -0.0226(16) 0.0206(15) 0.0090(16)
F3A 0.0399(15) 0.0460(19) 0.107(2) -0.0262(17) 0.0189(15) -0.0037(14)
N1B 0.022(2) 0.046(3) 0.045(3) 0.006(2) 0.0095(19) 0.0024(18)
N2B 0.0163(18) 0.041(2) 0.028(2) 0.0048(17) 0.0023(15) -0.0019(15)
N3B 0.0188(19) 0.049(3) 0.026(2) 0.0047(18) 0.0044(16) -0.0028(16)
C1B 0.015(2) 0.034(3) 0.031(3) 0.001(2) 0.0026(18) -0.0044(18)
C2B 0.021(2) 0.040(3) 0.034(3) 0.000(2) -0.0003(19) 0.002(2)
C3B 0.027(2) 0.039(3) 0.031(2) 0.001(2) 0.0034(19) -0.008(2)
C4B 0.020(2) 0.037(3) 0.033(3) -0.002(2) 0.0088(19) -0.0043(19)
C5B 0.020(2) 0.044(3) 0.028(3) 0.000(2) 0.0044(18) 0.001(2)
C6B 0.023(2) 0.042(3) 0.023(2) 0.000(2) 0.0036(18) -0.003(2)
C7B 0.023(2) 0.060(4) 0.037(3) 0.008(3) 0.011(2) 0.002(2)
C8B 0.019(2) 0.038(3) 0.027(3) 0.005(2) 0.0014(19) 0.0007(19)
C9B 0.013(2) 0.048(3) 0.025(2) 0.000(2) 0.0023(18) -0.0049(19)
C10B 0.022(2) 0.033(3) 0.034(3) 0.005(2) 0.000(2) 0.0004(19)
C11B 0.021(2) 0.059(3) 0.043(3) 0.000(2) 0.006(2) 0.003(2)
C12B 0.033(3) 0.052(3) 0.040(3) 0.001(2) 0.004(2) -0.010(2)
N1A 0.022(2) 0.049(3) 0.052(3) 0.009(2) 0.005(2) -0.0018(18)
N2A 0.0193(18) 0.045(2) 0.034(2) 0.0031(18) 0.0065(16) 0.0080(17)
N3A 0.016(2) 0.062(3) 0.036(2) 0.005(2) 0.0035(17) 0.0091(19)
O1B 0.051(2) 0.070(3) 0.042(2) 0.0017(18) 0.0230(17) -0.0066(17)
O2B 0.0205(17) 0.067(2) 0.063(2) 0.0180(18) 0.0028(16) -0.0043(16)
O3B 0.0199(15) 0.053(2) 0.0327(17) 0.0049(15) -0.0020(13) -0.0066(14)
O4B 0.0249(15) 0.057(2) 0.0282(19) 0.0029(15) 0.0007(13) -0.0020(14)
F1B 0.0348(14) 0.066(2) 0.0525(16) 0.0073(14) 0.0220(12) 0.0164(13)
F2B 0.0259(14) 0.086(2) 0.0441(16) 0.0056(15) 0.0033(12) 0.0016(14)
F3B 0.0376(15) 0.067(2) 0.0648(18) 0.0312(16) 0.0174(13) 0.0157(13)
C1C 0.016(2) 0.037(3) 0.031(2) 0.003(2) 0.0026(19) 0.0003(19)
C2C 0.021(2) 0.039(3) 0.034(3) 0.003(2) 0.0058(19) -0.002(2)
C3C 0.023(2) 0.041(3) 0.027(2) 0.006(2) 0.0026(19) 0.002(2)
C4C 0.013(2) 0.036(3) 0.032(3) -0.001(2) 0.0019(18) -0.0019(18)
C5C 0.024(2) 0.028(3) 0.028(2) 0.000(2) 0.0075(19) -0.0027(19)
C6C 0.025(2) 0.038(3) 0.032(3) 0.004(2) 0.0044(19) 0.000(2)
C7C 0.027(3) 0.049(4) 0.045(3) 0.007(3) 0.006(2) -0.003(3)
C8C 0.018(2) 0.039(3) 0.033(3) 0.002(2) 0.0044(18) 0.000(2)
C9C 0.018(2) 0.035(3) 0.034(3) 0.003(2) 0.0014(18) 0.0030(19)
C10C 0.021(2) 0.039(3) 0.029(3) 0.000(2) 0.0026(18) -0.001(2)
C11C 0.030(2) 0.042(3) 0.060(3) -0.004(2) 0.018(2) 0.002(2)
C12C 0.034(3) 0.052(3) 0.048(3) 0.004(2) -0.010(2) 0.002(2)
N1C 0.022(2) 0.057(3) 0.038(3) 0.005(2) 0.008(2) -0.002(2)
N2C 0.0155(17) 0.035(2) 0.031(2) 0.0031(17) 0.0013(14) -0.0007(17)
N3C 0.015(2) 0.034(3) 0.049(2) 0.0011(19) -0.0036(17) -0.0037(18)
O3C 0.0247(16) 0.038(2) 0.057(2) 0.0058(16) 0.0049(14) -0.0026(15)
O4C 0.0224(15) 0.038(2) 0.0427(19) 0.0045(15) 0.0045(13) 0.0010(14)
F1C 0.101(8) 0.052(4) 0.078(7) -0.017(5) 0.067(5) -0.017(5)
F2C 0.024(4) 0.050(4) 0.068(4) 0.009(3) 0.011(3) -0.007(3)
F3C 0.031(3) 0.069(5) 0.043(3) 0.022(3) 0.007(2) 0.003(3)
O1C 0.018(3) 0.062(5) 0.070(5) 0.019(4) -0.006(3) -0.001(3)
O2C 0.022(3) 0.040(4) 0.063(4) -0.008(3) 0.012(2) -0.011(3)
F11 0.017(4) 0.050(6) 0.026(5) 0.000(4) 0.008(3) 0.001(3)
F21 0.024(4) 0.052(5) 0.052(4) -0.008(4) 0.007(3) -0.020(3)
F31 0.043(5) 0.065(6) 0.062(6) 0.041(5) 0.021(4) 0.006(4)
O11 0.036(5) 0.062(7) 0.041(6) 0.007(5) -0.005(4) 0.000(4)
O21 0.029(4) 0.062(6) 0.074(7) -0.019(5) 0.021(4) 0.004(4)

loop_
_atom_type_symbol
_atom_type_description
_atom_type_scat_dispersion_real
_atom_type_scat_dispersion_imag
_atom_type_scat_source
C C 0.0033 0.0016 'International Tables Vol C Tables 4.2.6.8 and 6.1.1.4'
H H 0.0000 0.0000 'International Tables Vol C Tables 4.2.6.8 and 6.1.1.4'
N N 0.0061 0.0033 'International Tables Vol C Tables 4.2.6.8 and 6.1.1.4'
O O 0.0106 0.0060 'International Tables Vol C Tables 4.2.6.8 and 6.1.1.4'
F F 0.0171 0.0103 'International Tables Vol C Tables 4.2.6.8 and 6.1.1.4'

loop_
_geom_angle_atom_site_label_1
_geom_angle_atom_site_label_2
_geom_angle_atom_site_label_3
_geom_angle
_geom_angle_site_symmetry_1
_geom_angle_site_symmetry_3
_geom_angle_publ_flag
C2A C1A C6A 121.2(4) . . ?
C2A C1A N2A 119.1(4) . . ?
C6A C1A N2A 119.7(4) . . ?
C1A C2A C3A 119.4(4) . . ?
C1A C2A H2A 120.3 . . ?
C3A C2A H2A 120.3 . . ?
C4A C3A C2A 119.4(4) . . ?
C4A C3A H3A 120.3 . . ?
C2A C3A H3A 120.3 . . ?
C3A C4A C5A 121.5(3) . . ?
C3A C4A N1A 116.6(4) . . ?
C5A C4A N1A 121.8(4) . . ?
C6A C5A C4A 118.6(4) . . ?
C6A C5A C7A 118.6(4) . . ?
C4A C5A C7A 122.8(3) . . ?
C1A C6A C5A 119.9(4) . . ?
C1A C6A H6A 120.1 . . ?
C5A C6A H6A 120.1 . . ?
F2A C7A F1A 107.1(3) . . ?
F2A C7A F3A 106.2(4) . . ?
F1A C7A F3A 105.7(4) . . ?
F2A C7A C5A 113.2(4) . . ?
F1A C7A C5A 113.0(4) . . ?
F3A C7A C5A 111.1(3) . . ?
O3A C8A N3A 129.7(4) . . ?
O3A C8A N2A 123.8(4) . . ?
N3A C8A N2A 106.5(4) . . ?
N3A C9A C11A 110.9(4) . . ?
N3A C9A C12A 111.7(4) . . ?
C11A C9A C12A 112.5(3) . . ?
N3A C9A C10A 100.7(3) . . ?
C11A C9A C10A 110.7(3) . . ?
C12A C9A C10A 109.7(4) . . ?
O4A C10A N2A 126.2(4) . . ?
O4A C10A C9A 126.5(4) . . ?
N2A C10A C9A 107.2(4) . . ?
C9A C11A H11A 109.5 . . ?
C9A C11A H11B 109.5 . . ?
H11A C11A H11B 109.5 . . ?
C9A C11A H11C 109.5 . . ?
H11A C11A H11C 109.5 . . ?
H11B C11A H11C 109.5 . . ?
C9A C12A H12A 109.5 . . ?
C9A C12A H12B 109.5 . . ?
H12A C12A H12B 109.5 . . ?
C9A C12A H12C 109.5 . . ?
H12A C12A H12C 109.5 . . ?
H12B C12A H12C 109.5 . . ?
O2B N1B O1B 124.5(3) . . ?
O2B N1B C4B 118.1(4) . . ?
O1B N1B C4B 117.3(3) . . ?
C10B N2B C1B 125.2(3) . . ?
C10B N2B C8B 110.6(3) . . ?
C1B N2B C8B 123.9(3) . . ?
C8B N3B C9B 114.9(3) . . ?
C8B N3B H3NB 123(3) . . ?
C9B N3B H3NB 121(3) . . ?
C2B C1B C6B 120.9(3) . . ?
C2B C1B N2B 118.9(3) . . ?
C6B C1B N2B 120.2(4) . . ?
C1B C2B C3B 119.5(4) . . ?
C1B C2B H2B 120.3 . . ?
C3B C2B H2B 120.3 . . ?
C4B C3B C2B 119.8(4) . . ?
C4B C3B H3B 120.1 . . ?
C2B C3B H3B 120.1 . . ?
C3B C4B C5B 121.4(3) . . ?
C3B C4B N1B 115.9(4) . . ?
C5B C4B N1B 122.7(3) . . ?
C4B C5B C6B 118.3(4) . . ?
C4B C5B C7B 123.0(3) . . ?
C6B C5B C7B 118.6(4) . . ?
C1B C6B C5B 120.1(4) . . ?
C1B C6B H6B 120.0 . . ?
C5B C6B H6B 120.0 . . ?
F2B C7B F1B 106.7(3) . . ?
F2B C7B F3B 106.1(3) . . ?
F1B C7B F3B 106.6(4) . . ?
F2B C7B C5B 113.1(4) . . ?
F1B C7B C5B 112.4(3) . . ?
F3B C7B C5B 111.6(3) . . ?
O3B C8B N3B 130.7(4) . . ?
O3B C8B N2B 123.4(3) . . ?
N3B C8B N2B 105.9(3) . . ?
N3B C9B C10B 100.8(3) . . ?
N3B C9B C11B 112.2(3) . . ?
C10B C9B C11B 110.1(3) . . ?
N3B C9B C12B 110.7(3) . . ?
C10B C9B C12B 109.8(3) . . ?
C11B C9B C12B 112.5(3) . . ?
O4B C10B N2B 126.7(4) . . ?
O4B C10B C9B 126.0(3) . . ?
N2B C10B C9B 107.4(3) . . ?
C9B C11B H11D 109.5 . . ?
C9B C11B H11E 109.5 . . ?
H11D C11B H11E 109.5 . . ?
C9B C11B H11F 109.5 . . ?
H11D C11B H11F 109.5 . . ?
H11E C11B H11F 109.5 . . ?
C9B C12B H12D 109.5 . . ?
C9B C12B H12E 109.5 . . ?
H12D C12B H12E 109.5 . . ?
C9B C12B H12F 109.5 . . ?
H12D C12B H12F 109.5 . . ?
H12E C12B H12F 109.5 . . ?
O1A N1A O2A 125.2(3) . . ?
O1A N1A C4A 116.8(4) . . ?
O2A N1A C4A 118.0(4) . . ?
C10A N2A C8A 111.3(3) . . ?
C10A N2A C1A 126.6(3) . . ?
C8A N2A C1A 121.9(3) . . ?
C8A N3A C9A 114.0(4) . . ?
C8A N3A H3NA 126(3) . . ?
C9A N3A H3NA 118(3) . . ?
C2C C1C C6C 120.7(3) . . ?
C2C C1C N2C 120.4(3) . . ?
C6C C1C N2C 118.9(4) . . ?
C3C C2C C1C 119.5(4) . . ?
C3C C2C H2C 120.2 . . ?
C1C C2C H2C 120.2 . . ?
C2C C3C C4C 119.4(4) . . ?
C2C C3C H3C 120.3 . . ?
C4C C3C H3C 120.3 . . ?
C3C C4C C5C 122.3(3) . . ?
C3C C4C N1C 117.0(4) . . ?
C5C C4C N1C 120.6(3) . . ?
C6C C5C C4C 117.8(3) . . ?
C6C C5C C7C 118.7(4) . . ?
C4C C5C C7C 123.5(3) . . ?
C5C C6C C1C 120.3(4) . . ?
C5C C6C H6C 119.9 . . ?
C1C C6C H6C 119.9 . . ?
F2C C7C F1C 125.9(6) . . ?
F31 C7C F11 132.9(6) . . ?
F2C C7C F3C 105.0(5) . . ?
F1C C7C F3C 75.2(6) . . ?
F31 C7C F21 101.8(6) . . ?
F11 C7C F21 68.5(5) . . ?
F2C C7C C5C 115.0(4) . . ?
F1C C7C C5C 115.5(6) . . ?
F31 C7C C5C 113.0(4) . . ?
F11 C7C C5C 113.4(6) . . ?
F3C C7C C5C 109.3(4) . . ?
F21 C7C C5C 110.3(4) . . ?
O3C C8C N2C 126.0(4) . . ?
O3C C8C C9C 126.3(4) . . ?
N2C C8C C9C 107.7(4) . . ?
N3C C9C C12C 112.2(4) . . ?
N3C C9C C8C 100.7(3) . . ?
C12C C9C C8C 110.6(3) . . ?
N3C C9C C11C 111.1(3) . . ?
C12C C9C C11C 112.4(3) . . ?
C8C C9C C11C 109.2(3) . . ?
O4C C10C N3C 129.9(4) . . ?
O4C C10C N2C 124.1(4) . . ?
N3C C10C N2C 106.0(4) . . ?
C9C C11C H11G 109.5 . . ?
C9C C11C H11H 109.5 . . ?
H11G C11C H11H 109.5 . . ?
C9C C11C H11I 109.5 . . ?
H11G C11C H11I 109.5 . . ?
H11H C11C H11I 109.5 . . ?
C9C C12C H12G 109.5 . . ?
C9C C12C H12H 109.5 . . ?
H12G C12C H12H 109.5 . . ?
C9C C12C H12I 109.5 . . ?
H12G C12C H12I 109.5 . . ?
H12H C12C H12I 109.5 . . ?
O1C N1C O2C 124.0(5) . . ?
O11 N1C O21 121.1(6) . . ?
O1C N1C C4C 122.4(5) . . ?
O11 N1C C4C 124.4(5) . . ?
O2C N1C C4C 112.5(4) . . ?
O21 N1C C4C 111.7(5) . . ?
C8C N2C C1C 124.5(3) . . ?
C8C N2C C10C 110.8(3) . . ?
C1C N2C C10C 124.6(3) . . ?
C10C N3C C9C 114.7(4) . . ?
C10C N3C H3NC 121(3) . . ?
C9C N3C H3NC 123(3) . . ?

loop_
_geom_bond_atom_site_label_1
_geom_bond_atom_site_label_2
_geom_bond_distance
_geom_bond_site_symmetry_2
_geom_bond_publ_flag
C1A C2A 1.375(6) . ?
C1A C6A 1.378(5) . ?
C1A N2A 1.432(5) . ?
C2A C3A 1.381(5) . ?
C2A H2A 0.9500 . ?
C3A C4A 1.374(6) . ?
C3A H3A 0.9500 . ?
C4A C5A 1.387(6) . ?
C4A N1A 1.463(5) . ?
C5A C6A 1.382(5) . ?
C5A C7A 1.501(6) . ?
C6A H6A 0.9500 . ?
C7A F2A 1.333(5) . ?
C7A F1A 1.333(5) . ?
C7A F3A 1.349(5) . ?
C8A O3A 1.220(5) . ?
C8A N3A 1.342(5) . ?
C8A N2A 1.412(5) . ?
C9A N3A 1.456(5) . ?
C9A C11A 1.512(5) . ?
C9A C12A 1.522(6) . ?
C9A C10A 1.526(5) . ?
C10A O4A 1.211(5) . ?
C10A N2A 1.376(5) . ?
C11A H11A 0.9800 . ?
C11A H11B 0.9800 . ?
C11A H11C 0.9800 . ?
C12A H12A 0.9800 . ?
C12A H12B 0.9800 . ?
C12A H12C 0.9800 . ?
O1A N1A 1.215(4) . ?
O2A N1A 1.226(4) . ?
N1B O2B 1.207(4) . ?
N1B O1B 1.230(4) . ?
N1B C4B 1.471(5) . ?
N2B C10B 1.380(5) . ?
N2B C1B 1.428(5) . ?
N2B C8B 1.438(5) . ?
N3B C8B 1.324(5) . ?
N3B C9B 1.455(5) . ?
N3B H3NB 0.87(4) . ?
C1B C2B 1.374(5) . ?
C1B C6B 1.387(5) . ?
C2B C3B 1.382(5) . ?
C2B H2B 0.9500 . ?
C3B C4B 1.378(5) . ?
C3B H3B 0.9500 . ?
C4B C5B 1.389(5) . ?
C5B C6B 1.389(5) . ?
C5B C7B 1.496(6) . ?
C6B H6B 0.9500 . ?
C7B F2B 1.338(5) . ?
C7B F1B 1.338(4) . ?
C7B F3B 1.341(5) . ?
C8B O3B 1.209(4) . ?
C9B C10B 1.514(5) . ?
C9B C11B 1.523(6) . ?
C9B C12B 1.532(6) . ?
C10B O4B 1.212(5) . ?
C11B H11D 0.9800 . ?
C11B H11E 0.9800 . ?
C11B H11F 0.9800 . ?
C12B H12D 0.9800 . ?
C12B H12E 0.9800 . ?
C12B H12F 0.9800 . ?
N3A H3NA 0.83(5) . ?
C1C C2C 1.385(5) . ?
C1C C6C 1.391(5) . ?
C1C N2C 1.419(5) . ?
C2C C3C 1.370(5) . ?
C2C H2C 0.9500 . ?
C3C C4C 1.381(5) . ?
C3C H3C 0.9500 . ?
C4C C5C 1.386(5) . ?
C4C N1C 1.467(5) . ?
C5C C6C 1.382(5) . ?
C5C C7C 1.494(6) . ?
C6C H6C 0.9500 . ?
C7C F2C 1.300(6) . ?
C7C F1C 1.303(8) . ?
C7C F31 1.318(7) . ?
C7C F11 1.330(10) . ?
C7C F3C 1.400(6) . ?
C7C F21 1.433(7) . ?
C8C O3C 1.210(5) . ?
C8C N2C 1.381(5) . ?
C8C C9C 1.512(5) . ?
C9C N3C 1.460(5) . ?
C9C C12C 1.512(6) . ?
C9C C11C 1.531(6) . ?
C10C O4C 1.202(5) . ?
C10C N3C 1.332(5) . ?
C10C N2C 1.431(5) . ?
C11C H11G 0.9800 . ?
C11C H11H 0.9800 . ?
C11C H11I 0.9800 . ?
C12C H12G 0.9800 . ?
C12C H12H 0.9800 . ?
C12C H12I 0.9800 . ?
N1C O1C 1.151(6) . ?
N1C O11 1.164(8) . ?
N1C O2C 1.302(6) . ?
N1C O21 1.306(7) . ?
N3C H3NC 0.84(4) . ?

loop_
_geom_hbond_atom_site_label_D
_geom_hbond_atom_site_label_H
_geom_hbond_atom_site_label_A
_geom_hbond_distance_DH
_geom_hbond_distance_HA
_geom_hbond_distance_DA
_geom_hbond_angle_DHA
_geom_hbond_site_symmetry_A
_geom_hbond_publ_flag
N3A H3NA O4C 0.83(5) 2.05(5) 2.861(5) 167(5) 1_655 yes
N3B H3NB O3A 0.87(4) 2.04(4) 2.788(4) 143(4) . yes
N3C H3NC O3B 0.84(4) 2.02(4) 2.846(5) 169(4) . yes
C2A H2A O4B 0.95 2.41 3.180(5) 138.5 1_554 yes
C2A H2A O1C^a 0.95 2.33 2.959(9) 123.0 1_655 yes
C6A H6A O4A 0.95 2.43 3.258(5) 145.8 4_576 yes
C11A H11B O1A 0.98 2.45 3.332(5) 149.5 1_655 yes
C2B H2B O1C^a 0.95 2.48 3.087(8) 122.0 1_656 yes
C11B H11D F1C^a 0.98 2.47 3.286(10) 141.1 1_655 yes
C11B H11F O3A 0.98 2.60 3.316(5) 130.2 . yes
C3C H3C O4B 0.95 2.60 3.528(5) 165.8 1_454 yes
C11C H11I O2C^a 0.98 2.53 3.372(6) 143.6 1_655 yes
